data_2212358
loop_
_publ_author_name
'Liu, Dong-Sheng'
'Shi, Ta-Qing'
'Liu, Su-Fang'
'Ying, Shao-Ming'
'Li, Xin-Fa'

_publ_section_title
;
 <i>catena</i>-Poly[[(isonicotinato)uranyl(VI)]-\m-oxalato]
;
_journal_coeditor_code SF3021
_journal_issue 2
_journal_name_full 'Acta Crystallographica Section E'
_journal_page_first m385
_journal_page_last m387
_journal_paper_doi 10.1107/S1600536806046538
_journal_volume 63
_journal_year 2007
_chemical_formula_iupac '[U (C6 H5 N O2) (C2 O4) O2]'
_chemical_formula_moiety 'C8 H5 N O8 U'
_chemical_formula_sum 'C8 H5 N O8 U'
_chemical_formula_weight 481.16
_chemical_name_systematic
;
catena-Poly[[(isonicotinato)uranyl(VI)]-\m-oxalato]
;
_space_group_IT_number 15
_symmetry_cell_setting monoclinic
_symmetry_space_group_name_Hall '-C 2yc'
_symmetry_space_group_name_H-M 'C 1 2/c 1'
_atom_sites_solution_hydrogens geom
_atom_sites_solution_primary direct
_atom_sites_solution_secondary difmap
_audit_creation_method SHELXL-97
_cell_angle_alpha 90.00
_cell_angle_beta 109.460(2)
_cell_angle_gamma 90.00
_cell_formula_units_Z 4
_cell_length_a 10.6836(12)
_cell_length_b 11.8752(14)
_cell_length_c 9.0111(11)
_cell_measurement_reflns_used 25
_cell_measurement_temperature 298(2)
_cell_measurement_theta_max 18
_cell_measurement_theta_min 12
_cell_volume 1077.9(2)
_computing_cell_refinement 'SAINT (Bruker, 2000)'
_computing_data_collection 'APEX2 (Bruker, 2004)'
_computing_data_reduction SAINT
_computing_molecular_graphics 'DIAMOND (Brandenburg, 1999)'
_computing_publication_material 'enCIFer (Allen <i>et al.</i>,  2004) and PLATON (Spek, 2003)'
_computing_structure_refinement 'SHELXL97 (Sheldrick, 1997)'
_computing_structure_solution 'SHELXS97 (Sheldrick, 1997)'
_diffrn_ambient_temperature 298(2)
_diffrn_measured_fraction_theta_full 0.968
_diffrn_measured_fraction_theta_max 0.968
_diffrn_measurement_device_type 'Bruker SMART APEX-II CCD'
_diffrn_measurement_method '\f and \w'
_diffrn_radiation_monochromator graphite
_diffrn_radiation_source 'fine-focus sealed tube'
_diffrn_radiation_type MoK\a
_diffrn_radiation_wavelength 0.71073
_diffrn_reflns_av_R_equivalents 0.0362
_diffrn_reflns_av_sigmaI/netI 0.0413
_diffrn_reflns_limit_h_max 13
_diffrn_reflns_limit_h_min -14
_diffrn_reflns_limit_k_max 15
_diffrn_reflns_limit_k_min -15
_diffrn_reflns_limit_l_max 11
_diffrn_reflns_limit_l_min -11
_diffrn_reflns_number 3946
_diffrn_reflns_theta_full 28.39
_diffrn_reflns_theta_max 28.39
_diffrn_reflns_theta_min 2.65
_diffrn_standards_number 0
_exptl_absorpt_coefficient_mu 15.094
_exptl_absorpt_correction_T_max 0.4645
_exptl_absorpt_correction_T_min 0.1720
_exptl_absorpt_correction_type multi-scan
_exptl_absorpt_process_details '(SADABS; Sheldrick, 2003)'
_exptl_crystal_colour Yellow
_exptl_crystal_density_diffrn 2.965
_exptl_crystal_density_method 'not measured'
_exptl_crystal_description needle-like
_exptl_crystal_F_000 864
_exptl_crystal_size_max 0.18
_exptl_crystal_size_mid 0.07
_exptl_crystal_size_min 0.06
_refine_diff_density_max 2.241
_refine_diff_density_min -1.649
_refine_ls_extinction_method none
_refine_ls_goodness_of_fit_ref 0.990
_refine_ls_hydrogen_treatment constr
_refine_ls_matrix_type full
_refine_ls_number_parameters 84
_refine_ls_number_reflns 1314
_refine_ls_number_restraints 0
_refine_ls_restrained_S_all 0.990
_refine_ls_R_factor_all 0.0348
_refine_ls_R_factor_gt 0.0258
_refine_ls_shift/su_max 0.000
_refine_ls_shift/su_mean 0.000
_refine_ls_structure_factor_coef Fsqd
_refine_ls_weighting_details 'calc w=1/[\s^2^(Fo^2^)+(0.0324P)^2^] where P=(Fo^2^+2Fc^2^)/3'
_refine_ls_weighting_scheme calc
_refine_ls_wR_factor_gt 0.0563
_refine_ls_wR_factor_ref 0.0577
_reflns_number_gt 1075
_reflns_number_total 1314
_reflns_threshold_expression I>2\s(I)
_cod_data_source_file sf3021.cif
_cod_data_source_block I
_cod_original_sg_symbol_H-M 'C 2/c '
_cod_database_code 2212358
_cod_database_fobs_code 2212358

loop_
_symmetry_equiv_pos_as_xyz
'x, y, z'
'-x, y, -z+1/2'
'x+1/2, y+1/2, z'
'-x+1/2, y+1/2, -z+1/2'
'-x, -y, -z'
'x, -y, z-1/2'
'-x+1/2, -y+1/2, -z'
'x+1/2, -y+1/2, z-1/2'

loop_
_atom_site_type_symbol
_atom_site_label
_atom_site_fract_x
_atom_site_fract_y
_atom_site_fract_z
_atom_site_U_iso_or_equiv
_atom_site_adp_type
_atom_site_calc_flag
_atom_site_refinement_flags
_atom_site_occupancy
U U1 0.0000 0.37418(2) 0.2500 0.02295(10) Uani d S 1
O O1 -0.2182(4) 0.3907(3) 0.0423(5) 0.0365(10) Uani d . 1
O O2 -0.3842(4) 0.3063(3) -0.1456(5) 0.0365(10) Uani d . 1
O O3 -0.1085(4) 0.5655(3) 0.2169(5) 0.0359(10) Uani d . 1
O O4 0.0671(4) 0.3678(3) 0.0993(5) 0.0340(9) Uani d . 1
N N1 0.0000 0.9703(6) 0.2500 0.046(2) Uani d S 1
H H1 0.0000 1.0427 0.2500 0.055 Uiso calc SR 1
C C1 -0.2809(6) 0.3075(4) -0.0315(7) 0.0287(12) Uani d . 1
C C2 0.0000 0.6159(6) 0.2500 0.0286(16) Uani d S 1
C C3 0.0000 0.7431(6) 0.2500 0.0285(17) Uani d S 1
C C4 -0.1189(6) 0.8012(5) 0.1926(8) 0.0365(14) Uani d . 1
H H4 -0.1990 0.7626 0.1537 0.044 Uiso calc R 1
C C5 -0.1160(8) 0.9173(6) 0.1942(9) 0.0470(17) Uani d . 1
H H5 -0.1945 0.9582 0.1566 0.056 Uiso calc R 1

loop_
_atom_site_aniso_label
_atom_site_aniso_U_11
_atom_site_aniso_U_22
_atom_site_aniso_U_33
_atom_site_aniso_U_12
_atom_site_aniso_U_13
_atom_site_aniso_U_23
U1 0.02092(15) 0.01424(13) 0.02561(17) 0.000 -0.00300(10) 0.000
O1 0.031(2) 0.0174(19) 0.043(3) 0.0011(16) -0.0111(18) -0.0021(16)
O2 0.031(2) 0.0206(19) 0.037(2) -0.0004(16) -0.0160(18) 0.0013(16)
O3 0.037(3) 0.0177(19) 0.046(3) -0.0047(17) 0.005(2) -0.0007(17)
O4 0.036(2) 0.032(2) 0.027(2) 0.0003(19) 0.0008(17) -0.0035(17)
N1 0.050(5) 0.013(3) 0.078(6) 0.000 0.024(5) 0.000
C1 0.026(3) 0.017(2) 0.034(3) -0.001(2) -0.001(2) 0.002(2)
C2 0.038(4) 0.019(4) 0.023(4) 0.000 0.002(3) 0.000
C3 0.035(5) 0.013(3) 0.034(5) 0.000 0.005(4) 0.000
C4 0.027(3) 0.027(3) 0.049(4) -0.003(2) 0.003(3) 0.003(3)
C5 0.046(4) 0.027(3) 0.065(5) 0.006(3) 0.014(4) 0.013(3)

loop_
_atom_type_symbol
_atom_type_description
_atom_type_scat_dispersion_real
_atom_type_scat_dispersion_imag
_atom_type_scat_source
C C 0.0033 0.0016 'International Tables Vol C Tables 4.2.6.8 and 6.1.1.4'
H H 0.0000 0.0000 'International Tables Vol C Tables 4.2.6.8 and 6.1.1.4'
N N 0.0061 0.0033 'International Tables Vol C Tables 4.2.6.8 and 6.1.1.4'
O O 0.0106 0.0060 'International Tables Vol C Tables 4.2.6.8 and 6.1.1.4'
U U -9.6767 9.6646 'International Tables Vol C Tables 4.2.6.8 and 6.1.1.4'

loop_
_geom_angle_atom_site_label_1
_geom_angle_atom_site_label_2
_geom_angle_atom_site_label_3
_geom_angle_site_symmetry_1
_geom_angle_site_symmetry_3
_geom_angle
_geom_angle_publ_flag
O4 U1 O4 . 2 175.0(2) y
O4 U1 O1 . . 86.66(18) ?
O4 U1 O1 2 . 93.74(18) ?
O4 U1 O1 . 2 93.74(18) ?
O4 U1 O1 2 2 86.66(18) ?
O1 U1 O1 . 2 170.85(16) ?
O4 U1 O2 . 7_455 87.11(16) ?
O4 U1 O2 2 7_455 88.59(16) ?
O1 U1 O2 . 7_455 63.75(12) ?
O1 U1 O2 2 7_455 125.40(12) ?
O4 U1 O2 . 8_556 88.59(16) ?
O4 U1 O2 2 8_556 87.11(16) ?
O1 U1 O2 . 8_556 125.40(12) ?
O1 U1 O2 2 8_556 63.75(12) ?
O2 U1 O2 7_455 8_556 61.70(18) ?
O4 U1 O3 . 2 80.73(16) ?
O4 U1 O3 2 2 103.88(16) ?
O1 U1 O3 . 2 107.41(13) ?
O1 U1 O3 2 2 63.71(13) ?
O2 U1 O3 7_455 2 165.52(13) ?
O2 U1 O3 8_556 2 125.32(14) ?
O4 U1 O3 . . 103.88(16) ?
O4 U1 O3 2 . 80.73(15) ?
O1 U1 O3 . . 63.71(13) ?
O1 U1 O3 2 . 107.41(13) ?
O2 U1 O3 7_455 . 125.32(14) ?
O2 U1 O3 8_556 . 165.51(13) ?
O3 U1 O3 2 . 51.51(19) ?
O4 U1 C2 . . 92.51(12) ?
O4 U1 C2 2 . 92.51(12) ?
O1 U1 C2 . . 85.42(8) ?
O1 U1 C2 2 . 85.42(8) ?
O2 U1 C2 7_455 . 149.15(9) ?
O2 U1 C2 8_556 . 149.15(9) ?
O3 U1 C2 2 . 25.76(10) ?
O3 U1 C2 . . 25.76(10) ?
C1 O1 U1 . . 122.9(3) ?
C1 O2 U1 . 7_455 121.1(4) ?
C2 O3 U1 . . 92.9(4) ?
C5 N1 C5 . 2 123.5(8) ?
C5 N1 H1 . . 118.2 ?
C5 N1 H1 2 . 118.2 ?
O2 C1 O1 . . 128.5(5) ?
O2 C1 C1 . 7_455 116.9(6) ?
O1 C1 C1 . 7_455 114.6(6) ?
O3 C2 O3 . 2 122.7(7) ?
O3 C2 C3 . . 118.6(4) ?
O3 C2 C3 2 . 118.6(4) ?
O3 C2 U1 . . 61.4(4) ?
O3 C2 U1 2 . 61.4(4) ?
C3 C2 U1 . . 180.0000(10) ?
C4 C3 C4 2 . 120.3(7) ?
C4 C3 C2 2 . 119.8(4) ?
C4 C3 C2 . . 119.8(4) ?
C5 C4 C3 . . 118.6(6) ?
C5 C4 H4 . . 120.7 ?
C3 C4 H4 . . 120.7 ?
N1 C5 C4 . . 119.4(7) ?
N1 C5 H5 . . 120.3 ?
C4 C5 H5 . . 120.3 ?

loop_
_geom_bond_atom_site_label_1
_geom_bond_atom_site_label_2
_geom_bond_site_symmetry_2
_geom_bond_distance
_geom_bond_publ_flag
U1 O4 . 1.736(4) y
U1 O4 2 1.736(4) ?
U1 O1 . 2.463(4) y
U1 O1 2 2.463(4) ?
U1 O2 7_455 2.497(4) y
U1 O2 8_556 2.497(4) ?
U1 O3 2 2.522(4) ?
U1 O3 . 2.522(4) y
U1 C2 . 2.870(7) ?
O1 C1 . 1.254(6) ?
O2 C1 . 1.233(7) ?
O2 U1 7_455 2.497(4) ?
O3 C2 . 1.249(5) ?
N1 C5 . 1.330(8) ?
N1 C5 2 1.330(8) ?
N1 H1 . 0.8600 ?
C1 C1 7_455 1.539(10) ?
C2 O3 2 1.249(5) ?
C2 C3 . 1.511(10) ?
C3 C4 2 1.385(7) ?
C3 C4 . 1.385(7) ?
C4 C5 . 1.379(9) ?
C4 H4 . 0.9300 ?
C5 H5 . 0.9300 ?

loop_
_geom_hbond_atom_site_label_D
_geom_hbond_atom_site_label_H
_geom_hbond_atom_site_label_A
_geom_hbond_site_symmetry_A
_geom_hbond_distance_DH
_geom_hbond_distance_HA
_geom_hbond_distance_DA
_geom_hbond_angle_DHA
N1 H1 O2 7_465 0.86 2.20 2.946(7) 144.5
